data_7223048
loop_
_publ_author_name
'Zakharov, B. A.'
'Marchuk, A. S.'
'Boldyreva, E. V.'

_publ_section_title
;
 A single-crystal to single-crystal phase transition in [Co(NH3)5NO2]Br2at
 high pressure: a step towards understanding linkage photo-isomerisation
;
_journal_issue 46
_journal_name_full CrystEngComm
_journal_page_first 8812
_journal_paper_doi 10.1039/C5CE01820J
_journal_volume 17
_journal_year 2015
_chemical_formula_moiety 'Co H15 N6 O2, 2(Br)'
_chemical_formula_sum 'Br2 Co H15 N6 O2'
_chemical_formula_weight 349.93
_chemical_name_common nitro-pentaammine-Co(III)-dibromide
_chemical_name_systematic nitro-pentaammine-Co(III)-dibromide
_space_group_crystal_system monoclinic
_space_group_IT_number 15
_space_group_name_Hall '-C 2yc'
_space_group_name_H-M_alt 'C 1 2/c 1'
_symmetry_space_group_name_Hall '-C 2yc'
_symmetry_space_group_name_H-M 'C 1 2/c 1'
_atom_sites_solution_hydrogens geom
_audit_creation_method SHELXL-2014/7
_audit_update_record
;
2015-09-10 deposited with the CCDC.
2015-10-25 downloaded from the CCDC.
;
_cell_angle_alpha 90
_cell_angle_beta 93.121(4)
_cell_angle_gamma 90
_cell_formula_units_Z 4
_cell_length_a 10.5914(5)
_cell_length_b 7.4435(7)
_cell_length_c 10.4601(4)
_cell_measurement_reflns_used 1683
_cell_measurement_temperature 295(2)
_cell_measurement_theta_max 27.9710
_cell_measurement_theta_min 2.8280
_cell_volume 823.42(9)
_computing_cell_refinement
;
CrysAlisPro, Agilent Technologies,
Version 1.171.35.21 (release 20-01-2012 CrysAlis171 .NET)
(compiled Jan 23 2012,18:06:46)
;
_computing_data_collection
;
CrysAlisPro, Agilent Technologies,
Version 1.171.35.21 (release 20-01-2012 CrysAlis171 .NET)
(compiled Jan 23 2012,18:06:46)
;
_computing_data_reduction
;
CrysAlisPro, Agilent Technologies,
Version 1.171.35.21 (release 20-01-2012 CrysAlis171 .NET)
(compiled Jan 23 2012,18:06:46)
;
_computing_molecular_graphics 'Mercury (Macrae et al., 2006)'
_computing_publication_material 'enCIFer (Allen et al., 2004)'
_computing_structure_refinement 'SHELXL-2014/7 (Sheldrick, 2014)'
_diffrn_ambient_pressure 6010000
_diffrn_ambient_temperature 295(2)
_diffrn_detector_area_resol_mean 10.3457
_diffrn_measured_fraction_theta_full 0.579
_diffrn_measured_fraction_theta_max 0.560
_diffrn_measurement_device_type 'Xcalibur, Ruby, Gemini'
_diffrn_measurement_method \w-scan
_diffrn_radiation_type MoK\a
_diffrn_radiation_wavelength 0.71073
_diffrn_reflns_av_R_equivalents 0.0557
_diffrn_reflns_av_unetI/netI 0.0335
_diffrn_reflns_laue_measured_fraction_full 0.579
_diffrn_reflns_laue_measured_fraction_max 0.560
_diffrn_reflns_limit_h_max 12
_diffrn_reflns_limit_h_min -12
_diffrn_reflns_limit_k_max 7
_diffrn_reflns_limit_k_min -7
_diffrn_reflns_limit_l_max 12
_diffrn_reflns_limit_l_min -12
_diffrn_reflns_number 2170
_diffrn_reflns_point_group_measured_fraction_full 0.579
_diffrn_reflns_point_group_measured_fraction_max 0.560
_diffrn_reflns_theta_full 25.242
_diffrn_reflns_theta_max 26.357
_diffrn_reflns_theta_min 3.347
_diffrn_source 'Enhance (Mo) X-ray Source'
_exptl_absorpt_coefficient_mu 11.757
_exptl_absorpt_correction_T_max 0.268
_exptl_absorpt_correction_T_min 0.205
_exptl_absorpt_correction_type gaussian
_exptl_absorpt_process_details 'Absorb-7 (Angel, 2013)'
_exptl_crystal_colour orange
_exptl_crystal_density_diffrn 2.823
_exptl_crystal_description block
_exptl_crystal_F_000 680
_exptl_crystal_preparation 'mounted in DAC'
_exptl_crystal_size_max 0.20
_exptl_crystal_size_mid 0.20
_exptl_crystal_size_min 0.05
_refine_diff_density_max 0.460
_refine_diff_density_min -0.391
_refine_diff_density_rms 0.100
_refine_ls_extinction_method none
_refine_ls_goodness_of_fit_ref 1.089
_refine_ls_hydrogen_treatment constr
_refine_ls_matrix_type full
_refine_ls_number_parameters 52
_refine_ls_number_reflns 469
_refine_ls_number_restraints 0
_refine_ls_restrained_S_all 1.089
_refine_ls_R_factor_all 0.0281
_refine_ls_R_factor_gt 0.0256
_refine_ls_shift/su_max 0.000
_refine_ls_shift/su_mean 0.000
_refine_ls_structure_factor_coef Fsqd
_refine_ls_weighting_details 'w=1/[\s^2^(Fo^2^)+(0.0238P)^2^+4.0477P] where P=(Fo^2^+2Fc^2^)/3'
_refine_ls_weighting_scheme calc
_refine_ls_wR_factor_gt 0.0603
_refine_ls_wR_factor_ref 0.0618
_reflns_Friedel_coverage 0.000
_reflns_number_gt 438
_reflns_number_total 469
_reflns_threshold_expression 'I > 2\s(I)'
_cod_data_source_file c5ce01820j3.cif
_cod_data_source_block 601GPa
_cod_depositor_comments
;
The following automatic conversions were performed:

'_exptl_absorpt_correction_type' value 'Gaussian' changed to
'gaussian' according to
/usr/data/users/saulius/crontab/automatic-downloads/rss-feeds/RSC/lib/dictionaries/cif_core.dic
dictionary named 'cif_core.dic' version 2.4.2 from 2011-04-26.

Automatic conversion script
Id: cif_fix_values 3271 2015-04-21 07:52:19Z andrius 

 Adding full bibliography for 7223037--7223049.cif.
;
_cod_database_code 7223048
_shelx_shelxl_version_number 2014/7
_shelx_space_group_comment
;
The symmetry employed for this shelxl refinement is uniquely defined
by the following loop, which should always be used as a source of
symmetry information in preference to the above space-group names.
They are only intended as comments.
;

loop_
_space_group_symop_operation_xyz
'x, y, z'
'-x, y, -z+1/2'
'x+1/2, y+1/2, z'
'-x+1/2, y+1/2, -z+1/2'
'-x, -y, -z'
'x, -y, z-1/2'
'-x+1/2, -y+1/2, -z'
'x+1/2, -y+1/2, z-1/2'

loop_
_atom_site_label
_atom_site_type_symbol
_atom_site_fract_x
_atom_site_fract_y
_atom_site_fract_z
_atom_site_U_iso_or_equiv
_atom_site_adp_type
_atom_site_occupancy
_atom_site_site_symmetry_order
_atom_site_calc_flag
_atom_site_refinement_flags_posn
_atom_site_refinement_flags_adp
_atom_site_refinement_flags_occupancy
Br1 Br 0.28874(4) 0.50916(7) 0.49694(4) 0.0154(2) Uani 1 1 d . . .
Co1 Co 0.0000 0.29213(14) 0.2500 0.0093(3) Uani 1 2 d S T P
N1 N 0.1813(3) 0.2900(6) 0.2518(3) 0.0126(10) Uani 1 1 d . . .
H1A H 0.2087 0.1770 0.2520 0.019 Uiso 1 1 calc R U .
H1B H 0.2066 0.3461 0.1825 0.019 Uiso 1 1 calc R U .
H1C H 0.2128 0.3461 0.3216 0.019 Uiso 1 1 calc R U .
N2 N 0.0046(4) 0.3008(6) 0.4350(3) 0.0136(10) Uani 1 1 d . . .
H2A H 0.0054 0.1894 0.4661 0.020 Uiso 1 1 calc R U .
H2B H 0.0740 0.3584 0.4641 0.020 Uiso 1 1 calc R U .
H2C H -0.0634 0.3584 0.4600 0.020 Uiso 1 1 calc R U .
N3 N 0.0000 0.0283(9) 0.2500 0.0164(16) Uani 1 2 d S T P
H3A H 0.0793 -0.0116 0.2508 0.025 Uiso 0.5 1 calc R U P
H3B H -0.0365 -0.0116 0.3192 0.025 Uiso 0.5 1 calc R U P
H3C H -0.0427 -0.0116 0.1800 0.025 Uiso 0.5 1 calc R U P
N4 N 0.0000 0.5481(10) 0.2500 0.0107(16) Uani 1 2 d S T P
O1 O 0.0840(4) 0.6336(7) 0.1985(4) 0.0295(13) Uani 1 1 d . . .

loop_
_atom_site_aniso_label
_atom_site_aniso_U_11
_atom_site_aniso_U_22
_atom_site_aniso_U_33
_atom_site_aniso_U_23
_atom_site_aniso_U_13
_atom_site_aniso_U_12
Br1 0.0169(4) 0.0133(6) 0.0160(3) 0.00108(18) 0.0020(2) -0.00047(19)
Co1 0.0100(5) 0.0060(10) 0.0117(5) 0.000 0.0003(4) 0.000
N1 0.015(2) 0.008(4) 0.015(2) -0.0005(16) -0.0010(17) 0.0009(17)
N2 0.013(2) 0.015(4) 0.012(2) -0.0001(16) 0.0025(17) 0.0007(17)
N3 0.023(4) 0.009(7) 0.017(3) 0.000 -0.001(3) 0.000
N4 0.011(4) 0.008(7) 0.013(3) 0.000 -0.001(3) 0.000
O1 0.025(2) 0.026(5) 0.039(2) 0.0007(19) 0.0179(19) -0.0043(19)

loop_
_atom_type_symbol
_atom_type_description
_atom_type_scat_dispersion_real
_atom_type_scat_dispersion_imag
_atom_type_scat_source
Br Br -0.2901 2.4595 'International Tables Vol C Tables 4.2.6.8 and 6.1.1.4'
Co Co 0.3494 0.9721 'International Tables Vol C Tables 4.2.6.8 and 6.1.1.4'
H H 0.0000 0.0000 'International Tables Vol C Tables 4.2.6.8 and 6.1.1.4'
N N 0.0061 0.0033 'International Tables Vol C Tables 4.2.6.8 and 6.1.1.4'
O O 0.0106 0.0060 'International Tables Vol C Tables 4.2.6.8 and 6.1.1.4'

loop_
_geom_angle_atom_site_label_1
_geom_angle_atom_site_label_2
_geom_angle_atom_site_label_3
_geom_angle
_geom_angle_site_symmetry_1
_geom_angle_site_symmetry_3
N4 Co1 N1 90.47(14) . 2
N4 Co1 N1 90.47(14) . .
N1 Co1 N1 179.1(3) 2 .
N4 Co1 N2 88.09(14) . .
N1 Co1 N2 88.89(16) 2 .
N1 Co1 N2 91.14(16) . .
N4 Co1 N2 88.09(14) . 2
N1 Co1 N2 91.14(16) 2 2
N1 Co1 N2 88.89(16) . 2
N2 Co1 N2 176.2(3) . 2
N4 Co1 N3 180.0 . .
N1 Co1 N3 89.53(14) 2 .
N1 Co1 N3 89.53(14) . .
N2 Co1 N3 91.91(14) . .
N2 Co1 N3 91.91(14) 2 .
Co1 N1 H1A 109.5 . .
Co1 N1 H1B 109.5 . .
H1A N1 H1B 109.5 . .
Co1 N1 H1C 109.5 . .
H1A N1 H1C 109.5 . .
H1B N1 H1C 109.5 . .
Co1 N2 H2A 109.5 . .
Co1 N2 H2B 109.5 . .
H2A N2 H2B 109.5 . .
Co1 N2 H2C 109.5 . .
H2A N2 H2C 109.5 . .
H2B N2 H2C 109.5 . .
Co1 N3 H3A 109.5 . .
Co1 N3 H3B 109.5 . .
H3A N3 H3B 109.5 . .
Co1 N3 H3C 109.5 . .
H3A N3 H3C 109.5 . .
H3B N3 H3C 109.5 . .
O1 N4 O1 118.3(8) . 2
O1 N4 Co1 120.9(4) . .
O1 N4 Co1 120.9(4) 2 .

loop_
_geom_bond_atom_site_label_1
_geom_bond_atom_site_label_2
_geom_bond_distance
_geom_bond_site_symmetry_2
Co1 N4 1.905(7) .
Co1 N1 1.920(4) 2
Co1 N1 1.920(4) .
Co1 N2 1.934(4) .
Co1 N2 1.935(4) 2
Co1 N3 1.964(7) .
N1 H1A 0.8900 .
N1 H1B 0.8900 .
N1 H1C 0.8900 .
N2 H2A 0.8900 .
N2 H2B 0.8900 .
N2 H2C 0.8900 .
N3 H3A 0.8900 .
N3 H3B 0.8900 .
N3 H3C 0.8900 .
N4 O1 1.241(6) .
N4 O1 1.241(6) 2

loop_
_geom_hbond_atom_site_label_D
_geom_hbond_atom_site_label_H
_geom_hbond_atom_site_label_A
_geom_hbond_distance_DH
_geom_hbond_distance_HA
_geom_hbond_distance_DA
_geom_hbond_angle_DHA
_geom_hbond_site_symmetry_A
N1 H1A O1 0.89 2.25 2.768(5) 116.7 4_545
N1 H1B Br1 0.89 2.42 3.311(4) 176.3 6_565
N1 H1C Br1 0.89 2.31 3.196(4) 176.1 .
N2 H2A Br1 0.89 2.65 3.233(4) 124.4 7_556
N2 H2A Br1 0.89 2.69 3.243(4) 121.1 3_445
N2 H2B Br1 0.89 2.54 3.416(4) 167.1 .
N2 H2C Br1 0.89 2.64 3.522(4) 169.3 5_566
N3 H3B Br1 0.89 2.70 3.5111(6) 152.4 3_445
N3 H3C Br1 0.89 2.55 3.3832(7) 157.0 8_455
